data_1514840
loop_
_publ_author_name
'Laskowski, C. A.'
'Morello, G. R.'
'Saouma, C. T.'
'Cundari, T. R.'
'Hillhouse, G. L.'

_publ_section_title
;
 Single-electron oxidation of N-heterocyclic carbene-supported nickel
 amides yielding benzylic C--H activation
;
_journal_issue 1
_journal_name_full 'Chemical Science'
_journal_page_first 170
_journal_paper_doi 10.1039/c2sc21345a
_journal_volume 4
_journal_year 2013
_chemical_formula_sum 'C197 H204 B2 F48 N6 Ni2 O4'
_chemical_formula_weight 3770.70
_chemical_name_systematic
;
?
;
_space_group_IT_number 2
_symmetry_cell_setting triclinic
_symmetry_space_group_name_Hall '-P 1'
_symmetry_space_group_name_H-M 'P -1'
_atom_sites_solution_hydrogens geom
_atom_sites_solution_primary direct
_atom_sites_solution_secondary difmap
_audit_creation_method SHELXL-97
_cell_angle_alpha 102.291(2)
_cell_angle_beta 106.901(2)
_cell_angle_gamma 105.812(2)
_cell_formula_units_Z 1
_cell_length_a 14.7621(15)
_cell_length_b 16.7885(17)
_cell_length_c 21.465(2)
_cell_measurement_temperature 100(2)
_cell_volume 4644.3(8)
_computing_cell_refinement 'Bruker SAINT'
_computing_data_collection 'Bruker APEX2'
_computing_data_reduction 'Bruker SAINT'
_computing_molecular_graphics 'Bruker SHELXTL'
_computing_publication_material 'Bruker SHELXTL'
_computing_structure_refinement 'SHELXL-97 (Sheldrick, 2008)'
_computing_structure_solution 'SHELXS-97 (Sheldrick, 2008)'
_diffrn_ambient_temperature 100(2)
_diffrn_measured_fraction_theta_full 0.998
_diffrn_measured_fraction_theta_max 0.998
_diffrn_measurement_device_type 'Bruker APEX-II CCD'
_diffrn_measurement_method '\f and \w scans'
_diffrn_radiation_monochromator graphite
_diffrn_radiation_source 'fine-focus sealed tube'
_diffrn_radiation_type MoK\a
_diffrn_radiation_wavelength 0.71073
_diffrn_reflns_av_R_equivalents 0.1008
_diffrn_reflns_av_sigmaI/netI 0.0927
_diffrn_reflns_limit_h_max 17
_diffrn_reflns_limit_h_min -17
_diffrn_reflns_limit_k_max 19
_diffrn_reflns_limit_k_min -19
_diffrn_reflns_limit_l_max 25
_diffrn_reflns_limit_l_min -25
_diffrn_reflns_number 45508
_diffrn_reflns_theta_full 25.00
_diffrn_reflns_theta_max 25.00
_diffrn_reflns_theta_min 1.33
_exptl_absorpt_coefficient_mu 0.307
_exptl_absorpt_correction_T_max 0.9411
_exptl_absorpt_correction_T_min 0.8372
_exptl_absorpt_correction_type psi-scan
_exptl_absorpt_process_details 'Norton et. al.'
_exptl_crystal_colour red
_exptl_crystal_density_diffrn 1.348
_exptl_crystal_density_method 'not measured'
_exptl_crystal_description block
_exptl_crystal_F_000 1958
_exptl_crystal_size_max 0.60
_exptl_crystal_size_mid 0.20
_exptl_crystal_size_min 0.20
_refine_diff_density_max 0.716
_refine_diff_density_min -0.507
_refine_diff_density_rms 0.072
_refine_ls_extinction_method none
_refine_ls_goodness_of_fit_ref 0.973
_refine_ls_hydrogen_treatment mixed
_refine_ls_matrix_type full
_refine_ls_number_parameters 1229
_refine_ls_number_reflns 16317
_refine_ls_number_restraints 0
_refine_ls_restrained_S_all 0.973
_refine_ls_R_factor_all 0.0807
_refine_ls_R_factor_gt 0.0601
_refine_ls_shift/su_max 0.007
_refine_ls_shift/su_mean 0.000
_refine_ls_structure_factor_coef Fsqd
_refine_ls_weighting_details 'calc w=1/[\s^2^(Fo^2^)+(0.0860P)^2^+0.0000P] where P=(Fo^2^+2Fc^2^)/3'
_refine_ls_weighting_scheme calc
_refine_ls_wR_factor_gt 0.1540
_refine_ls_wR_factor_ref 0.1626
_reflns_number_gt 11500
_reflns_number_total 16317
_reflns_threshold_expression >2sigma(I)
_cod_data_source_file c2sc21345a.txt
_cod_data_source_block 8
_cod_depositor_comments
;
The following automatic conversions were performed:

'_symmetry_cell_setting' value 'Triclinic' changed to 'triclinic'
according to
/usr/data/users/saulius/automatic-downloads/retrospective/RSC/lib/dictionaries/cif_core.dic
dictionary named 'cif_core.dic' version 2.4.2 from 2011-04-26.

Automatic conversion script
Id: cif_fix_values 2281 2013-09-26 08:29:07Z andrius 
;
_cod_original_sg_symbol_H-M P-1
_cod_database_code 1514840

loop_
_symmetry_equiv_pos_as_xyz
'x, y, z'
'-x, -y, -z'

loop_
_atom_site_label
_atom_site_type_symbol
_atom_site_fract_x
_atom_site_fract_y
_atom_site_fract_z
_atom_site_U_iso_or_equiv
_atom_site_adp_type
_atom_site_occupancy
_atom_site_symmetry_multiplicity
_atom_site_calc_flag
_atom_site_refinement_flags
Ni1 Ni 0.84154(3) 0.70967(2) 0.707688(17) 0.02004(12) Uani 1 1 d .
C13 C 0.9943(2) 0.9835(2) 0.89331(16) 0.0297(7) Uani 1 1 d .
H13A H 1.0095 1.0365 0.8826 0.036 Uiso 1 1 calc R
C11 C 0.8861(2) 0.83713(18) 0.86836(14) 0.0237(6) Uani 1 1 d .
C12 C 0.9038(2) 0.91449(18) 0.85122(15) 0.0251(7) Uani 1 1 d .
C121 C 0.8302(2) 0.9267(2) 0.79159(16) 0.0312(7) Uani 1 1 d .
H12A H 0.7767 0.8684 0.7629 0.037 Uiso 1 1 calc R
C122 C 0.8826(3) 0.9624(2) 0.74688(17) 0.0412(8) Uani 1 1 d .
H12B H 0.9117 0.9214 0.7284 0.062 Uiso 1 1 calc R
H12C H 0.9367 1.0189 0.7744 0.062 Uiso 1 1 calc R
H12D H 0.8332 0.9700 0.7089 0.062 Uiso 1 1 calc R
C16 C 0.9529(2) 0.82799(19) 0.92552(15) 0.0266(7) Uani 1 1 d .
C15 C 1.0413(2) 0.8999(2) 0.96569(15) 0.0289(7) Uani 1 1 d .
H15A H 1.0884 0.8959 1.0048 0.035 Uiso 1 1 calc R
N3 N 0.92086(19) 0.72188(18) 0.64668(12) 0.0242(6) Uani 1 1 d .
N2 N 0.67542(17) 0.64402(15) 0.75718(12) 0.0234(5) Uani 1 1 d .
N1 N 0.79096(17) 0.76457(15) 0.82827(12) 0.0231(5) Uani 1 1 d .
C21 C 0.6215(2) 0.55953(18) 0.70470(15) 0.0239(6) Uani 1 1 d .
C3 C 0.6437(2) 0.6693(2) 0.81000(15) 0.0317(7) Uani 1 1 d .
H3A H 0.5826 0.6388 0.8144 0.038 Uiso 1 1 calc R
C1 C 0.7673(2) 0.70352(18) 0.76681(14) 0.0207(6) Uani 1 1 d .
C31 C 0.8820(2) 0.67985(18) 0.57278(14) 0.0236(7) Uani 1 1 d .
C32 C 0.8171(2) 0.70868(18) 0.52924(14) 0.0250(7) Uani 1 1 d .
C41 C 0.7737(2) 0.77342(19) 0.55567(15) 0.0268(7) Uani 1 1 d .
C42 C 0.7237(2) 0.75755(19) 0.60074(14) 0.0255(7) Uani 1 1 d .
C421 C 0.7206(2) 0.6838(2) 0.62927(15) 0.0232(6) Uani 1 1 d .
C46 C 0.7724(2) 0.8441(2) 0.53045(16) 0.0342(8) Uani 1 1 d .
C45 C 0.7193(3) 0.8954(2) 0.54963(16) 0.0391(8) Uani 1 1 d .
H45A H 0.7194 0.9436 0.5331 0.047 Uiso 1 1 calc R
C61 C 0.4672(2) 0.21295(19) 0.83968(14) 0.0264(7) Uani 1 1 d .
O1 O 0.97905(14) 0.73612(12) 0.78309(10) 0.0263(5) Uani 1 1 d .
C71 C 0.6302(2) 0.20791(18) 0.80739(15) 0.0261(7) Uani 1 1 d .
C81 C 0.6386(2) 0.27389(18) 0.94044(15) 0.0247(7) Uani 1 1 d .
C91 C 0.5627(2) 0.10052(18) 0.86812(15) 0.0253(7) Uani 1 1 d .
B1 B 0.5773(3) 0.2002(2) 0.86445(17) 0.0265(8) Uani 1 1 d .
C2 C 0.7147(2) 0.7447(2) 0.85385(16) 0.0327(7) Uani 1 1 d .
H2A H 0.7131 0.7783 0.8949 0.039 Uiso 1 1 calc R
C96 C 0.6086(2) 0.08115(19) 0.92649(16) 0.0267(7) Uani 1 1 d .
H96A H 0.6496 0.1276 0.9680 0.032 Uiso 1 1 calc R
C94 C 0.5390(2) -0.0736(2) 0.86622(16) 0.0309(7) Uani 1 1 d .
H94A H 0.5308 -0.1319 0.8656 0.037 Uiso 1 1 calc R
C92 C 0.5045(2) 0.02895(19) 0.80867(16) 0.0282(7) Uani 1 1 d .
H92A H 0.4712 0.0391 0.7677 0.034 Uiso 1 1 calc R
C95 C 0.5963(2) -0.00479(19) 0.92580(16) 0.0268(7) Uani 1 1 d .
C93 C 0.4936(2) -0.05584(19) 0.80723(16) 0.0302(7) Uani 1 1 d .
C66 C 0.3823(2) 0.16420(19) 0.84877(15) 0.0278(7) Uani 1 1 d .
H66A H 0.3843 0.1157 0.8645 0.033 Uiso 1 1 calc R
C63 C 0.3708(2) 0.3008(2) 0.79902(15) 0.0330(8) Uani 1 1 d .
C62 C 0.4585(2) 0.2821(2) 0.81421(15) 0.0313(7) Uani 1 1 d .
H62A H 0.5148 0.3172 0.8073 0.038 Uiso 1 1 calc R
C64 C 0.2877(2) 0.2524(2) 0.80990(15) 0.0344(8) Uani 1 1 d .
H64A H 0.2276 0.2657 0.8000 0.041 Uiso 1 1 calc R
C65 C 0.2944(2) 0.1841(2) 0.83556(15) 0.0321(7) Uani 1 1 d .
C72 C 0.7336(2) 0.22283(19) 0.82215(16) 0.0286(7) Uani 1 1 d .
H72A H 0.7767 0.2354 0.8683 0.034 Uiso 1 1 calc R
C76 C 0.5715(2) 0.18816(19) 0.73835(16) 0.0336(8) Uani 1 1 d .
H76A H 0.5012 0.1782 0.7259 0.040 Uiso 1 1 calc R
C75 C 0.6112(3) 0.1823(2) 0.68690(16) 0.0374(8) Uani 1 1 d .
C73 C 0.7751(2) 0.2199(2) 0.77163(17) 0.0338(8) Uani 1 1 d .
C74 C 0.7135(3) 0.1991(2) 0.70308(17) 0.0391(8) Uani 1 1 d .
H74A H 0.7413 0.1964 0.6683 0.047 Uiso 1 1 calc R
C84 C 0.7216(2) 0.40253(19) 1.07220(16) 0.0311(7) Uani 1 1 d .
H84A H 0.7491 0.4456 1.1161 0.037 Uiso 1 1 calc R
C85 C 0.7656(2) 0.41114(19) 1.02425(15) 0.0297(7) Uani 1 1 d .
C86 C 0.7246(2) 0.34842(19) 0.95921(15) 0.0268(7) Uani 1 1 d .
H86A H 0.7559 0.3566 0.9270 0.032 Uiso 1 1 calc R
C82 C 0.5969(2) 0.26695(18) 0.99097(15) 0.0264(7) Uani 1 1 d .
H82A H 0.5391 0.2170 0.9808 0.032 Uiso 1 1 calc R
C83 C 0.6360(2) 0.32917(19) 1.05472(15) 0.0287(7) Uani 1 1 d .
C651 C 0.2092(3) 0.1330(2) 0.85217(18) 0.0421(9) Uani 1 1 d .
C831 C 0.5888(3) 0.3163(2) 1.10641(17) 0.0404(8) Uani 1 1 d .
C851 C 0.8599(3) 0.4886(2) 1.04399(17) 0.0392(8) Uani 1 1 d .
C731 C 0.8861(3) 0.2393(3) 0.7905(2) 0.0458(9) Uani 1 1 d .
C751 C 0.5419(3) 0.1567(3) 0.6146(2) 0.0564(11) Uani 1 1 d .
F652 F 0.18525(18) 0.04701(14) 0.82766(14) 0.0717(7) Uani 1 1 d .
F651 F 0.23182(16) 0.15050(17) 0.91919(11) 0.0658(7) Uani 1 1 d .
F653 F 0.12427(15) 0.14913(17) 0.82844(12) 0.0685(7) Uani 1 1 d .
F851 F 0.93943(15) 0.48313(14) 1.08905(12) 0.0637(6) Uani 1 1 d .
F852 F 0.8862(2) 0.50114(18) 0.99281(12) 0.1063(12) Uani 1 1 d .
F831 F 0.62781(17) 0.27291(19) 1.14478(12) 0.0787(8) Uani 1 1 d .
F732 F 0.92933(18) 0.30181(17) 0.76863(16) 0.0859(9) Uani 1 1 d .
F731 F 0.9349(5) 0.2437(14) 0.8512(5) 0.117(5) Uani 0.73(3) 1 d P
F951 F 0.68365(15) -0.08604(12) 0.97723(11) 0.0520(6) Uani 1 1 d .
C951 C 0.6435(2) -0.0242(2) 0.98951(18) 0.0366(8) Uani 1 1 d .
C44 C 0.6663(3) 0.8789(2) 0.59178(16) 0.0376(8) Uani 1 1 d .
C43 C 0.6703(2) 0.8105(2) 0.61718(15) 0.0299(7) Uani 1 1 d .
H43A H 0.6353 0.7991 0.6470 0.036 Uiso 1 1 calc R
C34 C 0.8220(2) 0.6079(2) 0.43230(16) 0.0325(7) Uani 1 1 d .
H34A H 0.8039 0.5853 0.3841 0.039 Uiso 1 1 calc R
C35 C 0.8821(2) 0.5777(2) 0.47608(15) 0.0320(7) Uani 1 1 d .
H35A H 0.9037 0.5328 0.4577 0.038 Uiso 1 1 calc R
C33 C 0.7880(2) 0.67114(19) 0.45898(15) 0.0293(7) Uani 1 1 d .
H33A H 0.7435 0.6895 0.4284 0.035 Uiso 1 1 calc R
C36 C 0.9118(2) 0.61180(19) 0.54677(15) 0.0283(7) Uani 1 1 d .
C51 C 0.9703(2) 0.5737(2) 0.59345(15) 0.0299(7) Uani 1 1 d .
C54 C 1.0769(3) 0.5022(2) 0.68269(16) 0.0397(9) Uani 1 1 d .
C52 C 0.9181(2) 0.4985(2) 0.60523(15) 0.0318(8) Uani 1 1 d .
C53 C 0.9722(2) 0.4637(2) 0.64927(16) 0.0367(8) Uani 1 1 d .
H53A H 0.9369 0.4125 0.6568 0.044 Uiso 1 1 calc R
C55 C 1.1276(3) 0.5751(2) 0.66933(16) 0.0407(9) Uani 1 1 d .
H55A H 1.1991 0.6017 0.6918 0.049 Uiso 1 1 calc R
C56 C 1.0765(2) 0.6104(2) 0.62393(15) 0.0340(8) Uani 1 1 d .
C521 C 0.8041(2) 0.4560(2) 0.57136(18) 0.0421(9) Uani 1 1 d .
H52A H 0.7815 0.4026 0.5831 0.063 Uiso 1 1 calc R
H52B H 0.7841 0.4415 0.5214 0.063 Uiso 1 1 calc R
H52C H 0.7727 0.4964 0.5876 0.063 Uiso 1 1 calc R
C541 C 1.1321(3) 0.4652(3) 0.73359(17) 0.0528(11) Uani 1 1 d .
H54A H 1.2047 0.5001 0.7530 0.079 Uiso 1 1 calc R
H54B H 1.1217 0.4047 0.7102 0.079 Uiso 1 1 calc R
H54C H 1.1055 0.4668 0.7705 0.079 Uiso 1 1 calc R
C161 C 0.9318(2) 0.7458(2) 0.94683(16) 0.0325(7) Uani 1 1 d .
H16A H 0.8768 0.6970 0.9069 0.039 Uiso 1 1 calc R
C162 C 1.0239(3) 0.7188(2) 0.96802(17) 0.0409(9) Uani 1 1 d .
H16B H 1.0521 0.7151 0.9319 0.061 Uiso 1 1 calc R
H16C H 1.0034 0.6617 0.9749 0.061 Uiso 1 1 calc R
H16D H 1.0753 0.7622 1.0109 0.061 Uiso 1 1 calc R
C123 C 0.7785(3) 0.9872(3) 0.8183(2) 0.0569(11) Uani 1 1 d .
H12E H 0.7424 0.9615 0.8452 0.085 Uiso 1 1 calc R
H12F H 0.7303 0.9941 0.7794 0.085 Uiso 1 1 calc R
H12G H 0.8299 1.0443 0.8475 0.085 Uiso 1 1 calc R
C23 C 0.4795(2) 0.4637(2) 0.60461(16) 0.0329(7) Uani 1 1 d .
H23A H 0.4175 0.4526 0.5687 0.039 Uiso 1 1 calc R
C25 C 0.6063(2) 0.4120(2) 0.66067(17) 0.0380(8) Uani 1 1 d .
H25A H 0.6310 0.3656 0.6629 0.046 Uiso 1 1 calc R
C26 C 0.6603(2) 0.49352(19) 0.71116(16) 0.0292(7) Uani 1 1 d .
C24 C 0.5179(2) 0.3977(2) 0.60768(17) 0.0375(8) Uani 1 1 d .
H24A H 0.4833 0.3422 0.5732 0.045 Uiso 1 1 calc R
C22 C 0.5299(2) 0.54569(19) 0.65301(15) 0.0271(7) Uani 1 1 d .
C261 C 0.7521(2) 0.5056(2) 0.77215(16) 0.0344(8) Uani 1 1 d .
H26A H 0.7942 0.5692 0.7917 0.041 Uiso 1 1 calc R
C221 C 0.4839(2) 0.6166(2) 0.64970(17) 0.0331(8) Uani 1 1 d .
H22A H 0.5374 0.6739 0.6806 0.040 Uiso 1 1 calc R
C222 C 0.3964(2) 0.5991(2) 0.6761(2) 0.0497(10) Uani 1 1 d .
H22B H 0.4215 0.5971 0.7230 0.075 Uiso 1 1 calc R
H22C H 0.3429 0.5432 0.6463 0.075 Uiso 1 1 calc R
H22D H 0.3688 0.6460 0.6756 0.075 Uiso 1 1 calc R
C314 C 1.1530(2) 0.7871(2) 0.79968(16) 0.0366(8) Uani 1 1 d .
H31A H 1.2194 0.8323 0.8308 0.044 Uiso 1 1 calc R
H31B H 1.1522 0.7720 0.7523 0.044 Uiso 1 1 calc R
C313 C 1.1311(2) 0.7069(2) 0.82299(16) 0.0378(8) Uani 1 1 d .
H31C H 1.1544 0.7234 0.8737 0.045 Uiso 1 1 calc R
H31D H 1.1639 0.6672 0.8064 0.045 Uiso 1 1 calc R
C312 C 1.0161(2) 0.6650(2) 0.78987(16) 0.0320(7) Uani 1 1 d .
H31E H 0.9955 0.6218 0.7443 0.038 Uiso 1 1 calc R
H31F H 0.9887 0.6350 0.8190 0.038 Uiso 1 1 calc R
C315 C 1.0663(2) 0.8173(2) 0.80341(16) 0.0318(7) Uani 1 1 d .
H31G H 1.0819 0.8540 0.8506 0.038 Uiso 1 1 calc R
H31H H 1.0525 0.8511 0.7716 0.038 Uiso 1 1 calc R
C14 C 1.0620(2) 0.9771(2) 0.94988(15) 0.0289(7) Uani 1 1 d .
H14A H 1.1226 1.0253 0.9779 0.035 Uiso 1 1 calc R
C631 C 0.3634(3) 0.3737(3) 0.7699(2) 0.0488(10) Uani 1 1 d .
C931 C 0.4346(3) -0.1304(2) 0.74229(18) 0.0399(8) Uani 1 1 d .
F932 F 0.3950(2) -0.10701(13) 0.68849(10) 0.0693(7) Uani 1 1 d .
F933 F 0.35750(16) -0.19035(13) 0.74687(10) 0.0573(6) Uani 1 1 d .
F931 F 0.49092(18) -0.17434(15) 0.72439(13) 0.0749(7) Uani 1 1 d .
F953 F 0.71870(15) 0.04527(12) 1.03859(9) 0.0468(5) Uani 1 1 d .
F952 F 0.57626(16) -0.05546(15) 1.01655(11) 0.0611(6) Uani 1 1 d .
F631 F 0.3239(2) 0.42439(15) 0.80208(13) 0.0733(7) Uani 1 1 d .
F632 F 0.45216(19) 0.42797(17) 0.77617(15) 0.0846(9) Uani 1 1 d .
F633 F 0.3026(2) 0.34504(17) 0.70583(12) 0.0897(9) Uani 1 1 d .
F833 F 0.49003(15) 0.27059(14) 1.07936(10) 0.0523(5) Uani 1 1 d .
F832 F 0.5993(2) 0.39074(15) 1.14958(13) 0.0908(10) Uani 1 1 d .
F853 F 0.85325(18) 0.56242(14) 1.07567(16) 0.0900(9) Uani 1 1 d .
F733 F 0.9068(2) 0.17439(18) 0.7587(2) 0.1150(12) Uani 1 1 d .
F752 F 0.4716(2) 0.19186(16) 0.60618(11) 0.0824(9) Uani 1 1 d .
F753 F 0.4869(3) 0.07406(18) 0.58898(15) 0.1457(19) Uani 1 1 d .
F751 F 0.5812(5) 0.1306(16) 0.5699(3) 0.094(7) Uani 0.395(18) 1 d P
C561 C 1.1341(3) 0.6854(2) 0.60529(18) 0.0474(10) Uani 1 1 d .
H56A H 1.2051 0.7102 0.6370 0.071 Uiso 1 1 calc R
H56B H 1.1037 0.7304 0.6086 0.071 Uiso 1 1 calc R
H56C H 1.1309 0.6639 0.5582 0.071 Uiso 1 1 calc R
C461 C 0.8262(3) 0.8669(2) 0.48290(18) 0.0494(10) Uani 1 1 d .
H46A H 0.8527 0.9304 0.4934 0.074 Uiso 1 1 calc R
H46B H 0.7784 0.8399 0.4352 0.074 Uiso 1 1 calc R
H46C H 0.8824 0.8451 0.4893 0.074 Uiso 1 1 calc R
C223 C 0.4467(3) 0.6227(2) 0.57685(18) 0.0480(10) Uani 1 1 d .
H22E H 0.5021 0.6303 0.5596 0.072 Uiso 1 1 calc R
H22F H 0.4245 0.6727 0.5778 0.072 Uiso 1 1 calc R
H22G H 0.3898 0.5690 0.5466 0.072 Uiso 1 1 calc R
C441 C 0.6090(3) 0.9355(3) 0.6108(2) 0.0543(11) Uani 1 1 d .
H44A H 0.5629 0.9064 0.6306 0.081 Uiso 1 1 calc R
H44B H 0.5699 0.9455 0.5696 0.081 Uiso 1 1 calc R
H44C H 0.6570 0.9917 0.6445 0.081 Uiso 1 1 calc R
C163 C 0.8946(3) 0.7592(2) 1.00663(18) 0.0446(9) Uani 1 1 d .
H16E H 0.8764 0.7047 1.0176 0.067 Uiso 1 1 calc R
H16F H 0.8350 0.7762 0.9935 0.067 Uiso 1 1 calc R
H16G H 0.9486 0.8053 1.0469 0.067 Uiso 1 1 calc R
C263 C 0.8186(3) 0.4571(2) 0.7548(2) 0.0617(12) Uani 1 1 d .
H26B H 0.8383 0.4731 0.7180 0.093 Uiso 1 1 calc R
H26C H 0.7812 0.3941 0.7395 0.093 Uiso 1 1 calc R
H26D H 0.8796 0.4726 0.7955 0.093 Uiso 1 1 calc R
C262 C 0.7171(3) 0.4783(4) 0.8274(2) 0.0870(17) Uani 1 1 d .
H26E H 0.7760 0.4961 0.8700 0.130 Uiso 1 1 calc R
H26F H 0.6830 0.4148 0.8119 0.130 Uiso 1 1 calc R
H26G H 0.6700 0.5067 0.8358 0.130 Uiso 1 1 calc R
O999 O 0.0712(2) 0.89968(18) 0.66973(16) 0.0735(9) Uani 1 1 d .
C998 C 0.2099(4) 1.0034(3) 0.6624(2) 0.0748(14) Uani 1 1 d .
H99A H 0.2480 1.0578 0.7018 0.090 Uiso 1 1 calc R
H99B H 0.2518 0.9960 0.6346 0.090 Uiso 1 1 calc R
C999 C 0.1789(4) 0.9257(3) 0.6859(3) 0.0794(14) Uani 1 1 d .
H99C H 0.1953 0.8774 0.6620 0.095 Uiso 1 1 calc R
H99D H 0.2153 0.9412 0.7360 0.095 Uiso 1 1 calc R
C996 C 0.0392(4) 0.9634(4) 0.6479(3) 0.0843(15) Uani 1 1 d .
H99E H 0.0388 1.0070 0.6869 0.101 Uiso 1 1 calc R
H99F H -0.0301 0.9366 0.6122 0.101 Uiso 1 1 calc R
C886 C 0.9392(6) 0.1445(5) 0.5988(4) 0.136(3) Uani 1 1 d .
H88A H 0.9466 0.1001 0.5639 0.164 Uiso 1 1 calc R
H88B H 0.9034 0.1145 0.6246 0.164 Uiso 1 1 calc R
C887 C 0.8839(7) 0.1930(5) 0.5665(4) 0.141(3) Uani 1 1 d .
H88C H 0.8818 0.2395 0.6026 0.169 Uiso 1 1 calc R
H88D H 0.9207 0.2216 0.5407 0.169 Uiso 1 1 calc R
C997 C 0.1107(5) 1.0041(5) 0.6202(4) 0.133(3) Uani 1 1 d .
H99G H 0.1140 1.0647 0.6237 0.160 Uiso 1 1 calc R
H99H H 0.0910 0.9709 0.5714 0.160 Uiso 1 1 calc R
C888 C 0.7841(6) 0.1408(6) 0.5215(4) 0.141(3) Uani 1 1 d .
H88E H 0.7489 0.1118 0.5479 0.169 Uiso 1 1 calc R
H88F H 0.7876 0.0944 0.4861 0.169 Uiso 1 1 calc R
C885 C 1.0392(7) 0.2090(5) 0.6458(5) 0.200(5) Uani 1 1 d .
H88G H 1.0796 0.1797 0.6701 0.300 Uiso 1 1 calc R
H88H H 1.0305 0.2533 0.6791 0.300 Uiso 1 1 calc R
H88I H 1.0742 0.2371 0.6194 0.300 Uiso 1 1 calc R
C889 C 0.7202(8) 0.1844(6) 0.4858(4) 0.176(4) Uani 1 1 d .
H88J H 0.6495 0.1442 0.4641 0.263 Uiso 1 1 calc R
H88K H 0.7439 0.2008 0.4506 0.263 Uiso 1 1 calc R
H88L H 0.7249 0.2368 0.5191 0.263 Uiso 1 1 calc R
C777 C 0.5000 0.5000 1.0000 0.111(3) Uani 1 2 d S
C779 C 0.6433(5) 0.5965(6) 0.9782(4) 0.139(3) Uani 1 1 d .
C778 C 0.5789(7) 0.5705(6) 1.0174(5) 0.069(4) Uani 0.542(14) 1 d P
C776 C 0.5623(7) 0.5230(7) 0.9617(5) 0.059(4) Uani 0.458(14) 1 d P
H1 H 0.945(3) 0.778(2) 0.6554(17) 0.041(10) Uiso 1 1 d .
H3 H 0.664(2) 0.6699(18) 0.6431(14) 0.026(8) Uiso 1 1 d .
H4 H 0.725(2) 0.6310(18) 0.5994(14) 0.019(7) Uiso 1 1 d .
H2 H 0.970(2) 0.7041(18) 0.6666(14) 0.023(8) Uiso 1 1 d .
F734 F 0.9368(11) 0.3024(15) 0.8521(12) 0.074(8) Uani 0.27(3) 1 d P
F754 F 0.5856(4) 0.2034(7) 0.5779(3) 0.079(3) Uani 0.605(18) 1 d P

loop_
_atom_site_aniso_label
_atom_site_aniso_U_11
_atom_site_aniso_U_22
_atom_site_aniso_U_33
_atom_site_aniso_U_23
_atom_site_aniso_U_13
_atom_site_aniso_U_12
Ni1 0.0178(2) 0.0223(2) 0.0194(2) 0.00503(16) 0.00676(16) 0.00766(16)
C13 0.0350(18) 0.0241(17) 0.0354(18) 0.0078(14) 0.0231(16) 0.0092(14)
C11 0.0228(16) 0.0233(16) 0.0230(15) 0.0015(13) 0.0116(13) 0.0063(13)
C12 0.0271(17) 0.0229(16) 0.0265(16) 0.0047(13) 0.0147(14) 0.0081(13)
C121 0.0301(18) 0.0271(17) 0.0324(18) 0.0092(14) 0.0091(15) 0.0070(14)
C122 0.044(2) 0.042(2) 0.038(2) 0.0197(17) 0.0148(17) 0.0116(17)
C16 0.0297(17) 0.0247(16) 0.0266(16) 0.0032(13) 0.0161(14) 0.0090(14)
C15 0.0267(17) 0.0352(18) 0.0219(16) 0.0026(14) 0.0095(13) 0.0112(15)
N3 0.0209(14) 0.0264(16) 0.0210(13) 0.0022(12) 0.0068(11) 0.0069(13)
N2 0.0203(13) 0.0249(13) 0.0245(13) 0.0081(11) 0.0100(11) 0.0055(11)
N1 0.0223(13) 0.0224(13) 0.0241(13) 0.0054(11) 0.0124(11) 0.0046(11)
C21 0.0205(16) 0.0222(16) 0.0259(16) 0.0058(13) 0.0096(13) 0.0033(13)
C3 0.0255(17) 0.0369(19) 0.0297(17) 0.0061(15) 0.0164(14) 0.0032(15)
C1 0.0191(15) 0.0204(15) 0.0218(15) 0.0083(13) 0.0048(12) 0.0077(13)
C31 0.0188(15) 0.0250(16) 0.0201(15) -0.0006(13) 0.0076(13) 0.0030(13)
C32 0.0264(16) 0.0220(16) 0.0222(15) 0.0041(13) 0.0109(13) 0.0027(13)
C41 0.0268(17) 0.0273(17) 0.0236(16) 0.0069(13) 0.0065(13) 0.0095(14)
C42 0.0221(16) 0.0289(17) 0.0217(15) 0.0077(13) 0.0043(13) 0.0080(14)
C421 0.0207(16) 0.0276(17) 0.0231(16) 0.0101(14) 0.0088(13) 0.0089(14)
C46 0.041(2) 0.0312(18) 0.0267(17) 0.0109(15) 0.0100(15) 0.0085(16)
C45 0.054(2) 0.0302(19) 0.0322(19) 0.0119(15) 0.0079(17) 0.0205(17)
C61 0.0269(17) 0.0235(16) 0.0241(16) 0.0053(13) 0.0040(13) 0.0094(14)
O1 0.0207(11) 0.0274(11) 0.0267(11) 0.0031(9) 0.0060(9) 0.0097(9)
C71 0.0276(17) 0.0162(15) 0.0308(17) 0.0078(13) 0.0060(14) 0.0072(13)
C81 0.0212(16) 0.0223(16) 0.0305(17) 0.0123(13) 0.0043(13) 0.0102(13)
C91 0.0207(16) 0.0226(16) 0.0311(17) 0.0080(14) 0.0097(13) 0.0059(13)
B1 0.0268(19) 0.0238(18) 0.0263(18) 0.0091(15) 0.0050(15) 0.0091(16)
C2 0.0317(18) 0.0366(19) 0.0303(17) 0.0077(15) 0.0190(15) 0.0074(15)
C96 0.0209(16) 0.0234(16) 0.0342(17) 0.0079(14) 0.0083(14) 0.0087(13)
C94 0.0285(17) 0.0213(16) 0.047(2) 0.0120(15) 0.0190(16) 0.0095(14)
C92 0.0268(17) 0.0265(17) 0.0310(17) 0.0097(14) 0.0102(14) 0.0091(14)
C95 0.0202(16) 0.0279(17) 0.0374(18) 0.0142(15) 0.0123(14) 0.0114(14)
C93 0.0282(17) 0.0254(17) 0.0365(18) 0.0080(14) 0.0134(15) 0.0087(14)
C66 0.0287(17) 0.0254(17) 0.0248(16) 0.0046(13) 0.0055(14) 0.0103(14)
C63 0.0336(19) 0.0337(18) 0.0283(17) 0.0096(15) 0.0036(15) 0.0157(16)
C62 0.0295(18) 0.0297(18) 0.0323(18) 0.0097(15) 0.0077(15) 0.0114(15)
C64 0.0271(18) 0.044(2) 0.0286(17) 0.0073(15) 0.0029(14) 0.0190(16)
C65 0.0280(18) 0.0370(19) 0.0279(17) 0.0080(15) 0.0073(14) 0.0119(15)
C72 0.0318(18) 0.0252(17) 0.0290(17) 0.0116(14) 0.0105(14) 0.0089(14)
C76 0.0333(19) 0.0267(17) 0.0345(19) 0.0089(15) 0.0045(15) 0.0108(15)
C75 0.041(2) 0.038(2) 0.0294(18) 0.0117(15) 0.0083(16) 0.0134(17)
C73 0.0353(19) 0.0312(18) 0.0377(19) 0.0153(15) 0.0134(16) 0.0128(15)
C74 0.047(2) 0.043(2) 0.0336(19) 0.0151(16) 0.0205(17) 0.0166(18)
C84 0.0360(19) 0.0224(17) 0.0254(17) 0.0076(14) 0.0015(14) 0.0068(15)
C85 0.0295(17) 0.0236(17) 0.0305(17) 0.0139(14) 0.0031(14) 0.0058(14)
C86 0.0264(17) 0.0278(17) 0.0265(16) 0.0135(14) 0.0054(13) 0.0111(14)
C82 0.0238(16) 0.0194(16) 0.0303(17) 0.0073(14) 0.0042(14) 0.0058(13)
C83 0.0310(18) 0.0253(17) 0.0310(17) 0.0129(14) 0.0090(14) 0.0117(14)
C651 0.031(2) 0.054(2) 0.043(2) 0.0155(19) 0.0128(17) 0.0174(18)
C831 0.043(2) 0.035(2) 0.0336(19) 0.0062(17) 0.0125(17) 0.0061(17)
C851 0.040(2) 0.031(2) 0.0318(19) 0.0096(16) 0.0048(16) -0.0004(16)
C731 0.046(2) 0.053(3) 0.057(3) 0.028(2) 0.032(2) 0.023(2)
C751 0.062(3) 0.056(3) 0.036(2) 0.004(2) 0.005(2) 0.021(2)
F652 0.0648(16) 0.0459(14) 0.112(2) 0.0199(14) 0.0579(15) 0.0088(12)
F651 0.0513(14) 0.107(2) 0.0519(14) 0.0341(14) 0.0312(12) 0.0279(14)
F653 0.0306(12) 0.1015(19) 0.0908(17) 0.0569(16) 0.0229(12) 0.0289(13)
F851 0.0320(12) 0.0573(14) 0.0752(16) 0.0262(12) -0.0047(11) -0.0014(10)
F852 0.094(2) 0.103(2) 0.0426(14) 0.0190(14) 0.0104(14) -0.0647(17)
F831 0.0561(15) 0.140(2) 0.0810(17) 0.0850(18) 0.0382(14) 0.0439(16)
F732 0.0526(15) 0.0810(19) 0.149(3) 0.0689(19) 0.0481(17) 0.0243(14)
F731 0.042(3) 0.292(15) 0.064(4) 0.103(7) 0.033(3) 0.081(5)
F951 0.0468(12) 0.0357(11) 0.0663(14) 0.0174(10) 0.0023(11) 0.0232(10)
C951 0.0320(19) 0.0320(19) 0.049(2) 0.0195(17) 0.0122(17) 0.0140(16)
C44 0.043(2) 0.041(2) 0.0271(18) 0.0074(16) 0.0049(16) 0.0231(17)
C43 0.0310(18) 0.0374(19) 0.0232(16) 0.0083(14) 0.0084(14) 0.0179(15)
C34 0.0320(18) 0.0339(18) 0.0217(16) 0.0009(14) 0.0088(14) 0.0044(15)
C35 0.0294(18) 0.0330(18) 0.0267(17) -0.0025(14) 0.0097(14) 0.0110(15)
C33 0.0282(17) 0.0304(18) 0.0257(16) 0.0079(14) 0.0087(14) 0.0072(14)
C36 0.0215(16) 0.0296(17) 0.0247(16) -0.0013(14) 0.0066(13) 0.0050(14)
C51 0.0245(17) 0.0369(19) 0.0217(16) -0.0053(14) 0.0048(13) 0.0161(15)
C54 0.038(2) 0.053(2) 0.0262(18) -0.0029(16) 0.0056(16) 0.0315(19)
C52 0.0285(18) 0.0315(18) 0.0261(17) -0.0018(14) 0.0012(14) 0.0148(15)
C53 0.037(2) 0.0354(19) 0.0316(18) -0.0009(15) 0.0053(16) 0.0207(16)
C55 0.0262(18) 0.063(3) 0.0252(18) -0.0070(17) 0.0056(15) 0.0245(18)
C56 0.0254(17) 0.046(2) 0.0219(16) -0.0078(15) 0.0069(14) 0.0164(16)
C521 0.0310(19) 0.037(2) 0.045(2) 0.0083(17) 0.0012(16) 0.0087(16)
C541 0.053(2) 0.078(3) 0.033(2) 0.009(2) 0.0095(18) 0.047(2)
C161 0.042(2) 0.0282(17) 0.0265(17) 0.0089(14) 0.0118(15) 0.0114(15)
C162 0.056(2) 0.043(2) 0.0308(18) 0.0158(16) 0.0170(17) 0.0244(18)
C123 0.047(2) 0.084(3) 0.056(2) 0.029(2) 0.021(2) 0.040(2)
C23 0.0237(17) 0.0321(18) 0.0349(18) 0.0059(15) 0.0073(14) 0.0055(14)
C25 0.036(2) 0.0227(17) 0.051(2) 0.0118(16) 0.0118(17) 0.0079(15)
C26 0.0273(17) 0.0252(17) 0.0333(17) 0.0118(14) 0.0106(14) 0.0054(14)
C24 0.0315(19) 0.0255(18) 0.042(2) 0.0023(15) 0.0080(16) 0.0024(15)
C22 0.0228(16) 0.0281(17) 0.0310(17) 0.0076(14) 0.0136(14) 0.0076(14)
C261 0.0312(18) 0.0289(18) 0.0394(19) 0.0157(15) 0.0084(15) 0.0067(15)
C221 0.0203(16) 0.0288(18) 0.045(2) 0.0058(15) 0.0087(15) 0.0087(14)
C222 0.0266(19) 0.035(2) 0.079(3) 0.0033(19) 0.0220(19) 0.0076(16)
C314 0.0230(17) 0.051(2) 0.0279(18) -0.0005(16) 0.0094(14) 0.0109(16)
C313 0.0280(18) 0.053(2) 0.0267(17) 0.0023(16) 0.0051(14) 0.0202(17)
C312 0.0293(18) 0.0376(19) 0.0282(17) 0.0056(15) 0.0056(14) 0.0195(15)
C315 0.0249(17) 0.0315(18) 0.0287(17) -0.0031(14) 0.0091(14) 0.0052(14)
C14 0.0251(17) 0.0281(17) 0.0280(17) 0.0009(14) 0.0126(14) 0.0041(14)
C631 0.042(2) 0.053(2) 0.061(3) 0.030(2) 0.014(2) 0.027(2)
C931 0.049(2) 0.0246(18) 0.041(2) 0.0062(16) 0.0150(18) 0.0103(17)
F932 0.106(2) 0.0409(13) 0.0345(12) 0.0053(10) 0.0047(12) 0.0155(13)
F933 0.0538(14) 0.0421(12) 0.0456(12) 0.0028(10) 0.0092(11) -0.0100(10)
F931 0.0707(16) 0.0526(14) 0.0820(17) -0.0158(13) 0.0295(14) 0.0203(13)
F953 0.0512(13) 0.0362(11) 0.0405(11) 0.0141(9) -0.0008(10) 0.0147(10)
F952 0.0479(13) 0.0904(17) 0.0688(15) 0.0593(14) 0.0279(12) 0.0275(13)
F631 0.0908(19) 0.0607(15) 0.0872(18) 0.0320(14) 0.0269(15) 0.0550(15)
F632 0.0604(16) 0.0823(18) 0.148(3) 0.0853(19) 0.0408(17) 0.0404(15)
F633 0.142(3) 0.0751(18) 0.0427(14) 0.0303(13) 0.0024(15) 0.0505(18)
F833 0.0368(12) 0.0672(15) 0.0483(12) 0.0115(11) 0.0201(10) 0.0123(11)
F832 0.134(2) 0.0430(14) 0.0764(17) -0.0116(13) 0.0740(18) -0.0112(14)
F853 0.0576(16) 0.0256(13) 0.162(3) 0.0124(15) 0.0313(17) 0.0011(11)
F733 0.0626(18) 0.0699(19) 0.225(4) 0.037(2) 0.067(2) 0.0349(16)
F752 0.107(2) 0.0681(16) 0.0454(14) 0.0110(12) -0.0162(14) 0.0450(16)
F753 0.196(4) 0.0541(19) 0.082(2) -0.0221(16) -0.075(2) 0.058(2)
F751 0.053(4) 0.180(19) 0.021(3) 0.010(5) 0.010(3) 0.022(6)
C561 0.0292(19) 0.063(3) 0.037(2) -0.0032(18) 0.0126(16) 0.0097(18)
C461 0.074(3) 0.034(2) 0.044(2) 0.0189(18) 0.029(2) 0.0131(19)
C223 0.031(2) 0.044(2) 0.055(2) 0.0106(18) -0.0025(17) 0.0177(17)
C441 0.065(3) 0.057(2) 0.052(2) 0.018(2) 0.015(2) 0.045(2)
C163 0.061(2) 0.044(2) 0.045(2) 0.0229(18) 0.0307(19) 0.0230(19)
C263 0.045(2) 0.040(2) 0.074(3) 0.004(2) -0.008(2) 0.020(2)
C262 0.053(3) 0.147(5) 0.075(3) 0.083(3) 0.018(2) 0.026(3)
O999 0.076(2) 0.0440(17) 0.078(2) 0.0117(16) 0.0288(18) -0.0061(16)
C998 0.063(3) 0.079(3) 0.066(3) 0.015(3) 0.037(3) -0.008(3)
C999 0.075(3) 0.064(3) 0.100(4) 0.016(3) 0.050(3) 0.016(3)
C996 0.063(3) 0.100(4) 0.085(4) 0.044(3) 0.030(3) 0.008(3)
C886 0.128(6) 0.140(7) 0.119(6) 0.008(5) 0.037(5) 0.050(6)
C887 0.146(7) 0.158(8) 0.102(5) 0.018(5) 0.024(5) 0.070(7)
C997 0.095(5) 0.175(7) 0.153(6) 0.115(6) 0.060(5) 0.019(5)
C888 0.139(7) 0.174(8) 0.114(6) 0.033(6) 0.052(6) 0.066(7)
C885 0.220(10) 0.113(6) 0.207(9) -0.035(6) 0.155(9) -0.047(6)
C889 0.228(11) 0.196(9) 0.143(7) 0.092(7) 0.107(7) 0.064(8)
C777 0.080(6) 0.156(9) 0.147(8) 0.115(8) 0.053(6) 0.054(7)
C779 0.117(6) 0.204(8) 0.184(7) 0.148(7) 0.086(6) 0.089(6)
C778 0.075(7) 0.074(7) 0.054(7) 0.013(5) 0.027(5) 0.023(5)
C776 0.056(6) 0.070(7) 0.044(7) 0.024(6) 0.015(5) 0.013(5)
F734 0.009(5) 0.086(13) 0.071(10) -0.028(7) -0.002(6) -0.007(5)
F754 0.097(4) 0.106(7) 0.026(2) 0.024(3) 0.014(2) 0.030(3)

loop_
_atom_type_symbol
_atom_type_description
_atom_type_scat_dispersion_real
_atom_type_scat_dispersion_imag
_atom_type_scat_source
C C 0.0033 0.0016 'International Tables Vol C Tables 4.2.6.8 and 6.1.1.4'
H H 0.0000 0.0000 'International Tables Vol C Tables 4.2.6.8 and 6.1.1.4'
B B 0.0013 0.0007 'International Tables Vol C Tables 4.2.6.8 and 6.1.1.4'
N N 0.0061 0.0033 'International Tables Vol C Tables 4.2.6.8 and 6.1.1.4'
O O 0.0106 0.0060 'International Tables Vol C Tables 4.2.6.8 and 6.1.1.4'
F F 0.0171 0.0103 'International Tables Vol C Tables 4.2.6.8 and 6.1.1.4'
Ni Ni 0.3393 1.1124 'International Tables Vol C Tables 4.2.6.8 and 6.1.1.4'

loop_
_geom_angle_atom_site_label_1
_geom_angle_atom_site_label_2
_geom_angle_atom_site_label_3
_geom_angle
_geom_angle_site_symmetry_1
_geom_angle_site_symmetry_3
C1 Ni1 C421 91.74(12) . .
C1 Ni1 N3 177.44(12) . .
C421 Ni1 N3 88.40(12) . .
C1 Ni1 O1 95.05(10) . .
C421 Ni1 O1 173.17(11) . .
N3 Ni1 O1 84.86(9) . .
C14 C13 C12 122.0(3) . .
C16 C11 C12 123.0(3) . .
C16 C11 N1 117.7(3) . .
C12 C11 N1 119.1(3) . .
C13 C12 C11 116.8(3) . .
C13 C12 C121 119.6(3) . .
C11 C12 C121 123.6(3) . .
C12 C121 C122 111.4(3) . .
C12 C121 C123 110.0(3) . .
C122 C121 C123 110.8(3) . .
C15 C16 C11 117.1(3) . .
C15 C16 C161 119.4(3) . .
C11 C16 C161 123.5(3) . .
C14 C15 C16 121.5(3) . .
C31 N3 Ni1 126.04(19) . .
C1 N2 C3 111.2(2) . .
C1 N2 C21 126.8(2) . .
C3 N2 C21 121.5(2) . .
C1 N1 C2 111.2(2) . .
C1 N1 C11 127.5(2) . .
C2 N1 C11 121.1(2) . .
C26 C21 C22 122.9(3) . .
C26 C21 N2 117.7(3) . .
C22 C21 N2 119.3(2) . .
C2 C3 N2 107.3(3) . .
N1 C1 N2 103.2(2) . .
N1 C1 Ni1 126.3(2) . .
N2 C1 Ni1 130.2(2) . .
C32 C31 C36 121.3(3) . .
C32 C31 N3 119.7(3) . .
C36 C31 N3 119.0(3) . .
C33 C32 C31 117.7(3) . .
C33 C32 C41 119.8(3) . .
C31 C32 C41 122.4(2) . .
C42 C41 C46 119.5(3) . .
C42 C41 C32 118.9(3) . .
C46 C41 C32 121.2(3) . .
C43 C42 C41 118.8(3) . .
C43 C42 C421 118.2(3) . .
C41 C42 C421 123.0(3) . .
C42 C421 Ni1 112.7(2) . .
C45 C46 C41 119.0(3) . .
C45 C46 C461 118.1(3) . .
C41 C46 C461 122.9(3) . .
C44 C45 C46 122.4(3) . .
C66 C61 C62 116.2(3) . .
C66 C61 B1 123.6(3) . .
C62 C61 B1 119.8(3) . .
C312 O1 C315 108.9(2) . .
C312 O1 Ni1 119.21(17) . .
C315 O1 Ni1 122.82(17) . .
C76 C71 C72 115.4(3) . .
C76 C71 B1 121.0(3) . .
C72 C71 B1 123.1(3) . .
C86 C81 C82 115.5(3) . .
C86 C81 B1 126.6(3) . .
C82 C81 B1 117.7(3) . .
C96 C91 C92 115.8(3) . .
C96 C91 B1 124.5(3) . .
C92 C91 B1 119.6(3) . .
C81 B1 C71 116.5(3) . .
C81 B1 C61 102.9(2) . .
C71 B1 C61 111.0(2) . .
C81 B1 C91 111.9(2) . .
C71 B1 C91 103.9(2) . .
C61 B1 C91 110.8(2) . .
C3 C2 N1 107.1(3) . .
C91 C96 C95 121.9(3) . .
C95 C94 C93 118.5(3) . .
C93 C92 C91 122.6(3) . .
C94 C95 C96 120.6(3) . .
C94 C95 C951 118.4(3) . .
C96 C95 C951 121.0(3) . .
C92 C93 C94 120.5(3) . .
C92 C93 C931 121.2(3) . .
C94 C93 C931 118.3(3) . .
C61 C66 C65 122.2(3) . .
C62 C63 C64 120.7(3) . .
C62 C63 C631 120.5(3) . .
C64 C63 C631 118.8(3) . .
C63 C62 C61 122.1(3) . .
C63 C64 C65 118.6(3) . .
C64 C65 C66 120.2(3) . .
C64 C65 C651 120.8(3) . .
C66 C65 C651 118.9(3) . .
C73 C72 C71 122.3(3) . .
C75 C76 C71 123.0(3) . .
C74 C75 C76 120.3(3) . .
C74 C75 C751 120.6(3) . .
C76 C75 C751 119.0(3) . .
C72 C73 C74 120.4(3) . .
C72 C73 C731 120.1(3) . .
C74 C73 C731 119.5(3) . .
C75 C74 C73 118.5(3) . .
C85 C84 C83 118.3(3) . .
C84 C85 C86 121.0(3) . .
C84 C85 C851 118.3(3) . .
C86 C85 C851 120.7(3) . .
C85 C86 C81 121.7(3) . .
C83 C82 C81 123.1(3) . .
C82 C83 C84 120.3(3) . .
C82 C83 C831 120.0(3) . .
C84 C83 C831 119.6(3) . .
F651 C651 F652 105.3(3) . .
F651 C651 F653 105.6(3) . .
F652 C651 F653 106.9(3) . .
F651 C651 C65 112.2(3) . .
F652 C651 C65 112.8(3) . .
F653 C651 C65 113.3(3) . .
F831 C831 F833 104.5(3) . .
F831 C831 F832 106.2(3) . .
F833 C831 F832 105.4(3) . .
F831 C831 C83 112.6(3) . .
F833 C831 C83 114.2(3) . .
F832 C831 C83 113.2(3) . .
F852 C851 F853 106.8(3) . .
F852 C851 F851 106.2(3) . .
F853 C851 F851 103.7(3) . .
F852 C851 C85 114.6(3) . .
F853 C851 C85 112.7(3) . .
F851 C851 C85 112.1(3) . .
F731 C731 F733 96.9(9) . .
F731 C731 F732 115.5(8) . .
F733 C731 F732 100.4(3) . .
F731 C731 F734 43.5(8) . .
F733 C731 F734 132.5(12) . .
F732 C731 F734 82.4(13) . .
F731 C731 C73 116.2(4) . .
F733 C731 C73 112.8(3) . .
F732 C731 C73 112.8(3) . .
F734 C731 C73 109.3(7) . .
F753 C751 F752 101.2(4) . .
F753 C751 F751 79.3(9) . .
F752 C751 F751 127.8(8) . .
F753 C751 F754 123.1(5) . .
F752 C751 F754 90.7(5) . .
F751 C751 F754 51.5(7) . .
F753 C751 C75 113.2(4) . .
F752 C751 C75 113.9(3) . .
F751 C751 C75 113.4(5) . .
F754 C751 C75 111.7(4) . .
C731 F732 F734 49.6(6) . .
F734 F731 C731 72.8(11) . .
F952 C951 F953 107.5(3) . .
F952 C951 F951 105.1(3) . .
F953 C951 F951 106.2(3) . .
F952 C951 C95 112.3(3) . .
F953 C951 C95 113.4(3) . .
F951 C951 C95 111.7(3) . .
C43 C44 C45 117.8(3) . .
C43 C44 C441 121.4(3) . .
C45 C44 C441 120.8(3) . .
C44 C43 C42 122.5(3) . .
C35 C34 C33 119.4(3) . .
C34 C35 C36 121.1(3) . .
C34 C33 C32 121.8(3) . .
C35 C36 C31 118.5(3) . .
C35 C36 C51 120.4(3) . .
C31 C36 C51 121.0(3) . .
C56 C51 C52 119.8(3) . .
C56 C51 C36 121.0(3) . .
C52 C51 C36 119.2(3) . .
C55 C54 C53 118.6(3) . .
C55 C54 C541 121.8(3) . .
C53 C54 C541 119.7(4) . .
C53 C52 C51 119.3(3) . .
C53 C52 C521 119.8(3) . .
C51 C52 C521 120.9(3) . .
C52 C53 C54 121.5(3) . .
C54 C55 C56 121.7(3) . .
C55 C56 C51 119.1(3) . .
C55 C56 C561 120.8(3) . .
C51 C56 C561 120.0(3) . .
C162 C161 C16 113.3(3) . .
C162 C161 C163 108.6(3) . .
C16 C161 C163 110.1(2) . .
C24 C23 C22 121.0(3) . .
C24 C25 C26 121.3(3) . .
C21 C26 C25 116.9(3) . .
C21 C26 C261 122.7(3) . .
C25 C26 C261 120.3(3) . .
C23 C24 C25 120.2(3) . .
C23 C22 C21 117.7(3) . .
C23 C22 C221 119.8(3) . .
C21 C22 C221 122.5(3) . .
C263 C261 C26 114.2(3) . .
C263 C261 C262 110.1(3) . .
C26 C261 C262 109.2(3) . .
C22 C221 C223 112.1(3) . .
C22 C221 C222 109.7(3) . .
C223 C221 C222 110.3(3) . .
C315 C314 C313 102.2(3) . .
C314 C313 C312 102.7(3) . .
O1 C312 C313 106.0(3) . .
O1 C315 C314 104.7(2) . .
C13 C14 C15 119.6(3) . .
F633 C631 F632 109.1(3) . .
F633 C631 F631 104.5(3) . .
F632 C631 F631 104.7(3) . .
F633 C631 C63 112.3(3) . .
F632 C631 C63 113.9(3) . .
F631 C631 C63 111.6(3) . .
F932 C931 F931 105.5(3) . .
F932 C931 F933 106.5(3) . .
F931 C931 F933 104.8(3) . .
F932 C931 C93 114.0(3) . .
F931 C931 C93 112.4(3) . .
F933 C931 C93 112.9(3) . .
C751 F753 F751 50.8(7) . .
F754 F751 C751 67.5(10) . .
F754 F751 F753 111.2(9) . .
C751 F751 F753 49.9(4) . .
C996 O999 C999 108.1(3) . .
C997 C998 C999 102.4(4) . .
O999 C999 C998 107.2(4) . .
O999 C996 C997 106.0(5) . .
C887 C886 C885 106.0(8) . .
C888 C887 C886 113.3(8) . .
C996 C997 C998 105.6(4) . .
C887 C888 C889 117.7(9) . .
C778 C777 C778 180.0(13) 2_667 .
C778 C777 C776 51.8(5) 2_667 2_667
C778 C777 C776 128.2(5) . 2_667
C778 C777 C776 128.2(5) 2_667 .
C778 C777 C776 51.8(5) . .
C776 C777 C776 180.000(6) 2_667 .
C776 C779 C778 49.8(5) . .
C776 C778 C777 69.6(7) . .
C776 C778 C779 59.6(7) . .
C777 C778 C779 129.2(8) . .
C778 C776 C779 70.5(8) . .
C778 C776 C777 58.6(7) . .
C779 C776 C777 129.1(9) . .
F731 F734 C731 63.6(7) . .
F731 F734 F732 102.6(13) . .
C731 F734 F732 48.1(8) . .
F751 F754 C751 61.0(5) . .

loop_
_geom_bond_atom_site_label_1
_geom_bond_atom_site_label_2
_geom_bond_distance
_geom_bond_site_symmetry_2
Ni1 C1 1.904(3) .
Ni1 C421 1.931(3) .
Ni1 N3 2.001(2) .
Ni1 O1 2.0567(19) .
C13 C14 1.376(4) .
C13 C12 1.397(4) .
C11 C16 1.401(4) .
C11 C12 1.402(4) .
C11 N1 1.454(4) .
C12 C121 1.512(4) .
C121 C122 1.517(4) .
C121 C123 1.540(5) .
C16 C15 1.396(4) .
C16 C161 1.525(4) .
C15 C14 1.384(4) .
N3 C31 1.455(4) .
N2 C1 1.375(4) .
N2 C3 1.377(4) .
N2 C21 1.448(4) .
N1 C1 1.369(3) .
N1 C2 1.384(4) .
C21 C26 1.393(4) .
C21 C22 1.400(4) .
C3 C2 1.335(4) .
C31 C32 1.397(4) .
C31 C36 1.398(4) .
C32 C33 1.388(4) .
C32 C41 1.497(4) .
C41 C42 1.403(4) .
C41 C46 1.407(4) .
C42 C43 1.396(4) .
C42 C421 1.490(4) .
C46 C45 1.390(4) .
C46 C461 1.514(4) .
C45 C44 1.380(5) .
C61 C66 1.389(4) .
C61 C62 1.406(4) .
C61 B1 1.644(4) .
O1 C312 1.460(3) .
O1 C315 1.473(3) .
C71 C76 1.394(4) .
C71 C72 1.403(4) .
C71 B1 1.641(5) .
C81 C86 1.401(4) .
C81 C82 1.403(4) .
C81 B1 1.638(4) .
C91 C96 1.391(4) .
C91 C92 1.399(4) .
C91 B1 1.651(4) .
C96 C95 1.401(4) .
C94 C95 1.376(4) .
C94 C93 1.384(4) .
C92 C93 1.381(4) .
C95 C951 1.490(4) .
C93 C931 1.492(4) .
C66 C65 1.393(4) .
C63 C62 1.378(4) .
C63 C64 1.387(4) .
C63 C631 1.503(5) .
C64 C65 1.388(4) .
C65 C651 1.499(5) .
C72 C73 1.391(4) .
C76 C75 1.391(4) .
C75 C74 1.378(5) .
C75 C751 1.482(5) .
C73 C74 1.394(5) .
C73 C731 1.491(5) .
C84 C85 1.380(4) .
C84 C83 1.391(4) .
C85 C86 1.400(4) .
C85 C851 1.498(4) .
C82 C83 1.379(4) .
C83 C831 1.494(4) .
C651 F651 1.324(4) .
C651 F652 1.333(4) .
C651 F653 1.333(4) .
C831 F831 1.322(4) .
C831 F833 1.327(4) .
C831 F832 1.328(4) .
C851 F852 1.305(4) .
C851 F853 1.324(4) .
C851 F851 1.326(4) .
C731 F731 1.268(6) .
C731 F733 1.316(4) .
C731 F732 1.321(4) .
C731 F734 1.352(13) .
C751 F753 1.300(5) .
C751 F752 1.314(5) .
C751 F751 1.316(10) .
C751 F754 1.391(7) .
F732 F734 1.76(3) .
F731 F734 0.975(15) .
F951 C951 1.345(4) .
C951 F952 1.334(4) .
C951 F953 1.339(4) .
C44 C43 1.380(4) .
C44 C441 1.503(4) .
C34 C35 1.375(4) .
C34 C33 1.381(4) .
C35 C36 1.389(4) .
C36 C51 1.494(4) .
C51 C56 1.403(4) .
C51 C52 1.403(5) .
C54 C55 1.384(5) .
C54 C53 1.391(5) .
C54 C541 1.514(5) .
C52 C53 1.386(4) .
C52 C521 1.511(4) .
C55 C56 1.390(5) .
C56 C561 1.516(5) .
C161 C162 1.524(4) .
C161 C163 1.534(4) .
C23 C24 1.380(4) .
C23 C22 1.383(4) .
C25 C24 1.380(4) .
C25 C26 1.398(4) .
C26 C261 1.516(4) .
C22 C221 1.527(4) .
C261 C263 1.511(5) .
C261 C262 1.530(5) .
C221 C223 1.535(5) .
C221 C222 1.538(4) .
C314 C315 1.516(4) .
C314 C313 1.521(5) .
C313 C312 1.521(4) .
C631 F633 1.301(4) .
C631 F632 1.327(4) .
C631 F631 1.340(4) .
C931 F932 1.324(4) .
C931 F931 1.336(4) .
C931 F933 1.342(4) .
F753 F751 1.669(13) .
F751 F754 1.178(15) .
O999 C996 1.397(6) .
O999 C999 1.440(5) .
C998 C997 1.485(7) .
C998 C999 1.501(6) .
C996 C997 1.441(6) .
C886 C887 1.444(9) .
C886 C885 1.473(9) .
C887 C888 1.408(9) .
C888 C889 1.485(10) .
C777 C778 1.306(10) 2_667
C777 C778 1.306(10) .
C777 C776 1.434(10) 2_667
C777 C776 1.434(10) .
C779 C776 1.357(11) .
C779 C778 1.483(11) .
C778 C776 1.202(11) .
